data_4501335
loop_
_publ_author_name
'Yang, Yan'
'Du, Peng'
'Ma, Jian-Fang'
'Kan, Wei-Qiu'
'Liu, Bo'
'Yang, Jin'

_publ_section_title
;
 A Series of Metal--Organic Frameworks Based on Different Salicylic
 Derivatives and 1,1&#x2032;-(1,4-Butanediyl)bis(imidazole) Ligand:
 Syntheses, Structures, and Luminescent Properties
;
_journal_issue 12
_journal_name_full 'Crystal Growth &amp; Design'
_journal_page_first 5540
_journal_paper_doi 10.1021/cg201118x
_journal_volume 11
_journal_year 2011
_chemical_formula_moiety 'C29 H31 Cd Cl2 N6 O7'
_chemical_formula_sum 'C29 H31 Cd Cl2 N6 O7'
_chemical_formula_weight 758.90
_chemical_name_systematic
;
 ?
;
_space_group_IT_number 2
_symmetry_cell_setting triclinic
_symmetry_space_group_name_Hall '-P 1'
_symmetry_space_group_name_H-M 'P -1'
_atom_sites_solution_hydrogens geom
_atom_sites_solution_primary direct
_atom_sites_solution_secondary difmap
_audit_creation_method SHELXL-97
_cell_angle_alpha 75.022(5)
_cell_angle_beta 84.608(4)
_cell_angle_gamma 81.718(4)
_cell_formula_units_Z 2
_cell_length_a 8.8008(4)
_cell_length_b 13.2055(7)
_cell_length_c 14.7201(8)
_cell_measurement_reflns_used 6943
_cell_measurement_temperature 293(2)
_cell_measurement_theta_max 29.1563
_cell_measurement_theta_min 2.8135
_cell_volume 1632.51(15)
_computing_cell_refinement CrysAlis
_computing_data_collection 'CrysAlis (Oxford Diffraction, 2006)'
_computing_data_reduction CrysAlis
_computing_structure_refinement 'SHELXL-97 (Sheldrick, 2008)'
_computing_structure_solution 'SHELXS-97 (Sheldrick, 1997)'
_diffrn_ambient_temperature 293(2)
_diffrn_detector_area_resol_mean 10.0
_diffrn_measured_fraction_theta_full 0.997
_diffrn_measured_fraction_theta_max 0.997
_diffrn_measurement_device_type 'Oxford Diffraction Gemini R Ultra'
_diffrn_measurement_method '\w scan'
_diffrn_radiation_monochromator graphite
_diffrn_radiation_source 'fine-focus sealed tube'
_diffrn_radiation_type MoK\a
_diffrn_radiation_wavelength 0.71073
_diffrn_reflns_av_R_equivalents 0.0197
_diffrn_reflns_av_sigmaI/netI 0.0354
_diffrn_reflns_limit_h_max 10
_diffrn_reflns_limit_h_min -10
_diffrn_reflns_limit_k_max 13
_diffrn_reflns_limit_k_min -15
_diffrn_reflns_limit_l_max 14
_diffrn_reflns_limit_l_min -17
_diffrn_reflns_number 10157
_diffrn_reflns_theta_full 25.00
_diffrn_reflns_theta_max 25.03
_diffrn_reflns_theta_min 2.82
_exptl_absorpt_coefficient_mu 0.886
_exptl_absorpt_correction_T_max 1.00000
_exptl_absorpt_correction_T_min 0.93156
_exptl_absorpt_correction_type multi-scan
_exptl_absorpt_process_details
;
CrysAlis (Oxford Diffraction, 2006)
;
_exptl_crystal_colour colorless
_exptl_crystal_density_diffrn 1.544
_exptl_crystal_density_method 'not measured'
_exptl_crystal_description block
_exptl_crystal_F_000 770
_exptl_crystal_size_max 0.26
_exptl_crystal_size_mid 0.16
_exptl_crystal_size_min 0.12
_refine_diff_density_max 0.649
_refine_diff_density_min -0.582
_refine_diff_density_rms 0.060
_refine_ls_extinction_method none
_refine_ls_goodness_of_fit_ref 0.980
_refine_ls_hydrogen_treatment constr
_refine_ls_matrix_type full
_refine_ls_number_parameters 415
_refine_ls_number_reflns 5765
_refine_ls_number_restraints 0
_refine_ls_restrained_S_all 0.980
_refine_ls_R_factor_all 0.0380
_refine_ls_R_factor_gt 0.0308
_refine_ls_shift/su_max 0.001
_refine_ls_shift/su_mean 0.000
_refine_ls_structure_factor_coef Fsqd
_refine_ls_weighting_details 'calc w=1/[\s^2^(Fo^2^)+(0.0519P)^2^+0.0000P] where P=(Fo^2^+2Fc^2^)/3'
_refine_ls_weighting_scheme calc
_refine_ls_wR_factor_gt 0.0791
_refine_ls_wR_factor_ref 0.0806
_reflns_number_gt 4810
_reflns_number_total 5765
_reflns_threshold_expression >2\s(I)
_cod_data_source_file cg201118x_si_002.cif
_cod_data_source_block Compound-8
_cod_original_cell_volume 1632.51(14)
_cod_original_sg_symbol_Hall '-P 1 '
_cod_database_code 4501335

loop_
_symmetry_equiv_pos_as_xyz
'x, y, z'
'-x, -y, -z'

loop_
_atom_site_label
_atom_site_type_symbol
_atom_site_fract_x
_atom_site_fract_y
_atom_site_fract_z
_atom_site_U_iso_or_equiv
_atom_site_adp_type
_atom_site_occupancy
_atom_site_symmetry_multiplicity
_atom_site_calc_flag
_atom_site_refinement_flags
Cd1 Cd 0.99426(2) 0.289706(16) 0.288336(14) 0.03727(9) Uani 1 1 d .
C1 C 1.1534(4) 0.4583(3) 0.1163(2) 0.0537(8) Uani 1 1 d .
H1 H 1.1613 0.4999 0.1574 0.064 Uiso 1 1 calc R
C2 C 1.1734(4) 0.4024(4) -0.0101(3) 0.0674(10) Uani 1 1 d .
H2 H 1.1960 0.3964 -0.0716 0.081 Uiso 1 1 calc R
C3 C 1.1023(4) 0.3351(3) 0.0597(2) 0.0601(9) Uani 1 1 d .
H3 H 1.0673 0.2739 0.0542 0.072 Uiso 1 1 calc R
C4 C 1.2917(4) 0.5678(3) -0.0226(3) 0.0763(12) Uani 1 1 d .
H4A H 1.2813 0.6194 0.0147 0.092 Uiso 1 1 calc R
H4B H 1.2484 0.6021 -0.0828 0.092 Uiso 1 1 calc R
C5 C 1.4578(4) 0.5311(4) -0.0386(4) 0.0986(16) Uani 1 1 d .
H5A H 1.4662 0.4910 -0.0859 0.118 Uiso 1 1 calc R
H5B H 1.5091 0.5933 -0.0658 0.118 Uiso 1 1 calc R
C6 C 1.2739(3) 0.3229(2) 0.4044(2) 0.0428(7) Uani 1 1 d .
H6 H 1.2038 0.3384 0.4517 0.051 Uiso 1 1 calc R
C7 C 1.4876(3) 0.3026(3) 0.3217(2) 0.0517(8) Uani 1 1 d .
H7 H 1.5904 0.3008 0.3000 0.062 Uiso 1 1 calc R
C8 C 1.3732(3) 0.2769(3) 0.2817(2) 0.0493(8) Uani 1 1 d .
H8 H 1.3841 0.2537 0.2266 0.059 Uiso 1 1 calc R
C9 C 1.5054(4) 0.3679(3) 0.4667(3) 0.0566(8) Uani 1 1 d .
H9A H 1.6148 0.3607 0.4493 0.068 Uiso 1 1 calc R
H9B H 1.4899 0.3228 0.5294 0.068 Uiso 1 1 calc R
C10 C 1.4516(3) 0.4813(3) 0.4686(2) 0.0503(7) Uani 1 1 d .
H10A H 1.3447 0.4876 0.4918 0.060 Uiso 1 1 calc R
H10B H 1.4585 0.5260 0.4050 0.060 Uiso 1 1 calc R
C11 C 0.8352(4) 0.1021(3) 0.4337(2) 0.0551(8) Uani 1 1 d .
H11 H 0.8343 0.0714 0.3837 0.066 Uiso 1 1 calc R
C12 C 0.8014(4) 0.1284(3) 0.5731(3) 0.0630(9) Uani 1 1 d .
H12 H 0.7740 0.1215 0.6368 0.076 Uiso 1 1 calc R
C13 C 0.8735(4) 0.2060(3) 0.5148(2) 0.0541(8) Uani 1 1 d .
H13 H 0.9044 0.2624 0.5323 0.065 Uiso 1 1 calc R
C14 C 0.7042(4) -0.0367(3) 0.5531(3) 0.0686(10) Uani 1 1 d .
C15 C 0.5248(13) -0.0136(9) 0.5517(6) 0.0586(18) Uani 0.60 1 d P
C15' C 0.5663(14) -0.0393(8) 0.4931(19) 0.088(4) Uani 0.40 1 d P
C16 C 0.7677(3) 0.6002(2) 0.2995(2) 0.0438(7) Uani 1 1 d .
C17 C 0.8261(4) 0.6705(3) 0.3396(2) 0.0557(8) Uani 1 1 d .
C18 C 0.7540(5) 0.7735(3) 0.3279(3) 0.0742(11) Uani 1 1 d .
H18 H 0.7939 0.8207 0.3536 0.089 Uiso 1 1 calc R
C19 C 0.6247(6) 0.8049(3) 0.2788(3) 0.0841(13) Uani 1 1 d .
H19 H 0.5754 0.8734 0.2719 0.101 Uiso 1 1 calc R
C20 C 0.5673(5) 0.7369(4) 0.2400(3) 0.0799(12) Uani 1 1 d .
C21 C 0.6359(4) 0.6344(3) 0.2503(2) 0.0580(8) Uani 1 1 d .
H21 H 0.5938 0.5884 0.2244 0.070 Uiso 1 1 calc R
C22 C 0.8453(4) 0.4899(3) 0.3086(2) 0.0500(8) Uani 1 1 d .
C23 C 0.8775(3) 0.0572(2) 0.1539(2) 0.0455(7) Uani 1 1 d .
C24 C 0.7386(4) 0.0787(3) 0.1102(3) 0.0578(9) Uani 1 1 d .
C25 C 0.6995(4) 0.0104(3) 0.0616(3) 0.0761(12) Uani 1 1 d .
H25 H 0.6087 0.0266 0.0304 0.091 Uiso 1 1 calc R
C26 C 0.7947(5) -0.0814(3) 0.0593(3) 0.0747(11) Uani 1 1 d .
H26 H 0.7679 -0.1275 0.0270 0.090 Uiso 1 1 calc R
C27 C 0.9289(4) -0.1045(3) 0.1047(3) 0.0593(9) Uani 1 1 d .
C28 C 0.9726(4) -0.0357(3) 0.1503(2) 0.0511(8) Uani 1 1 d .
H28 H 1.0659 -0.0513 0.1789 0.061 Uiso 1 1 calc R
C29 C 0.9238(4) 0.1326(2) 0.2032(2) 0.0464(7) Uani 1 1 d .
N1 N 1.0893(3) 0.3704(2) 0.13975(17) 0.0467(6) Uani 1 1 d .
N2 N 1.2060(3) 0.4803(2) 0.02580(19) 0.0558(7) Uani 1 1 d .
N3 N 1.2374(2) 0.28967(18) 0.33385(17) 0.0393(5) Uani 1 1 d .
N4 N 1.4244(2) 0.3321(2) 0.40045(18) 0.0447(6) Uani 1 1 d .
N5 N 0.8941(3) 0.18960(19) 0.42683(18) 0.0464(6) Uani 1 1 d .
N6 N 0.7767(3) 0.0619(2) 0.52011(19) 0.0512(6) Uani 1 1 d .
O1 O 0.7940(3) 0.43125(18) 0.26881(18) 0.0669(7) Uani 1 1 d .
O2 O 0.9602(3) 0.4608(2) 0.3557(2) 0.0840(8) Uani 1 1 d .
O1W O 1.3609(5) 0.0388(4) 0.2054(4) 0.1607(18) Uani 1 1 d .
O3 O 0.9501(3) 0.6388(2) 0.3922(2) 0.0931(9) Uani 1 1 d .
H3A H 0.9814 0.5769 0.3936 0.140 Uiso 1 1 calc R
O4 O 0.8286(2) 0.21256(16) 0.20896(16) 0.0558(6) Uani 1 1 d .
O5 O 1.0526(3) 0.11652(18) 0.23729(17) 0.0576(6) Uani 1 1 d .
O6 O 0.6376(3) 0.1665(2) 0.1125(2) 0.0795(8) Uani 1 1 d .
H6A H 0.6720 0.2012 0.1429 0.119 Uiso 1 1 calc R
Cl1 Cl 0.4022(2) 0.77726(17) 0.17799(15) 0.1714(9) Uani 1 1 d .
Cl2 Cl 1.04481(14) -0.22281(9) 0.10512(9) 0.0913(4) Uani 1 1 d .

loop_
_atom_site_aniso_label
_atom_site_aniso_U_11
_atom_site_aniso_U_22
_atom_site_aniso_U_33
_atom_site_aniso_U_23
_atom_site_aniso_U_13
_atom_site_aniso_U_12
Cd1 0.03432(12) 0.03928(13) 0.04080(14) -0.01000(9) -0.00183(8) -0.01328(8)
C1 0.0519(17) 0.054(2) 0.053(2) -0.0050(16) -0.0002(15) -0.0144(15)
C2 0.057(2) 0.106(3) 0.042(2) -0.017(2) 0.0030(16) -0.024(2)
C3 0.0595(19) 0.082(2) 0.046(2) -0.0210(18) 0.0047(16) -0.0302(18)
C4 0.0546(19) 0.069(2) 0.081(3) 0.025(2) 0.0030(19) -0.0150(18)
C5 0.058(2) 0.089(3) 0.120(4) 0.037(3) -0.007(2) -0.029(2)
C6 0.0364(14) 0.0486(17) 0.0454(18) -0.0130(15) -0.0017(13) -0.0098(13)
C7 0.0350(15) 0.061(2) 0.062(2) -0.0193(17) 0.0031(14) -0.0128(14)
C8 0.0411(16) 0.0572(19) 0.0535(19) -0.0206(16) 0.0046(14) -0.0108(14)
C9 0.0475(17) 0.065(2) 0.064(2) -0.0181(18) -0.0204(15) -0.0150(15)
C10 0.0473(16) 0.060(2) 0.0472(19) -0.0100(16) -0.0095(14) -0.0214(15)
C11 0.066(2) 0.0520(19) 0.052(2) -0.0139(16) 0.0072(16) -0.0294(16)
C12 0.071(2) 0.072(2) 0.047(2) -0.0108(18) -0.0016(17) -0.0202(19)
C13 0.0595(19) 0.055(2) 0.053(2) -0.0144(17) -0.0057(16) -0.0201(16)
C14 0.062(2) 0.048(2) 0.086(3) 0.0168(19) -0.0140(19) -0.0288(16)
C15 0.056(5) 0.060(5) 0.055(4) 0.002(4) 0.007(4) -0.029(4)
C15' 0.059(8) 0.038(6) 0.149(16) 0.010(9) 0.016(11) -0.020(6)
C16 0.0490(16) 0.0437(17) 0.0398(17) -0.0136(14) 0.0049(13) -0.0084(13)
C17 0.064(2) 0.053(2) 0.053(2) -0.0201(17) -0.0035(16) -0.0075(16)
C18 0.112(3) 0.049(2) 0.067(3) -0.026(2) 0.004(2) -0.009(2)
C19 0.120(4) 0.051(2) 0.067(3) -0.009(2) 0.004(3) 0.022(2)
C20 0.084(3) 0.083(3) 0.061(3) -0.011(2) -0.018(2) 0.021(2)
C21 0.0575(19) 0.065(2) 0.054(2) -0.0214(18) -0.0066(16) -0.0019(17)
C22 0.0485(17) 0.0469(18) 0.054(2) -0.0152(16) 0.0142(15) -0.0092(15)
C23 0.0510(16) 0.0492(18) 0.0412(17) -0.0150(15) 0.0028(13) -0.0188(14)
C24 0.0532(18) 0.065(2) 0.061(2) -0.0244(19) -0.0023(16) -0.0146(17)
C25 0.064(2) 0.092(3) 0.087(3) -0.043(3) -0.022(2) -0.012(2)
C26 0.078(2) 0.087(3) 0.080(3) -0.046(2) -0.009(2) -0.031(2)
C27 0.066(2) 0.060(2) 0.061(2) -0.0298(18) 0.0018(17) -0.0170(17)
C28 0.0559(18) 0.056(2) 0.0485(19) -0.0214(16) -0.0004(15) -0.0172(15)
C29 0.0562(18) 0.0483(18) 0.0393(17) -0.0123(15) 0.0057(14) -0.0243(15)
N1 0.0415(13) 0.0570(16) 0.0410(15) -0.0066(13) -0.0025(11) -0.0146(12)
N2 0.0406(13) 0.0656(18) 0.0493(17) 0.0090(14) 0.0006(12) -0.0124(12)
N3 0.0354(11) 0.0411(13) 0.0438(14) -0.0119(11) -0.0018(10) -0.0105(10)
N4 0.0360(12) 0.0485(14) 0.0533(16) -0.0137(13) -0.0100(11) -0.0101(11)
N5 0.0459(13) 0.0450(15) 0.0490(16) -0.0068(12) 0.0007(11) -0.0195(11)
N6 0.0478(14) 0.0466(15) 0.0547(17) 0.0022(13) -0.0040(12) -0.0172(12)
O1 0.0726(15) 0.0504(14) 0.0858(18) -0.0305(14) 0.0102(13) -0.0189(12)
O2 0.0739(17) 0.0630(17) 0.116(2) -0.0290(17) -0.0293(17) 0.0164(14)
O1W 0.128(3) 0.120(3) 0.234(5) -0.056(4) -0.001(3) 0.004(3)
O3 0.092(2) 0.091(2) 0.115(3) -0.051(2) -0.0379(18) -0.0088(16)
O4 0.0643(13) 0.0435(12) 0.0651(15) -0.0214(11) 0.0007(11) -0.0136(11)
O5 0.0575(13) 0.0620(14) 0.0644(15) -0.0285(12) -0.0060(11) -0.0193(11)
O6 0.0641(15) 0.0786(18) 0.104(2) -0.0365(17) -0.0226(14) 0.0017(13)
Cl1 0.1420(13) 0.1784(17) 0.1847(18) -0.0507(15) -0.0955(13) 0.0759(13)
Cl2 0.1027(8) 0.0739(7) 0.1140(9) -0.0574(7) -0.0115(7) -0.0005(6)

loop_
_atom_type_symbol
_atom_type_description
_atom_type_scat_dispersion_real
_atom_type_scat_dispersion_imag
_atom_type_scat_source
C C 0.0033 0.0016 'International Tables Vol C Tables 4.2.6.8 and 6.1.1.4'
H H 0.0000 0.0000 'International Tables Vol C Tables 4.2.6.8 and 6.1.1.4'
N N 0.0061 0.0033 'International Tables Vol C Tables 4.2.6.8 and 6.1.1.4'
O O 0.0106 0.0060 'International Tables Vol C Tables 4.2.6.8 and 6.1.1.4'
Cl Cl 0.1484 0.1585 'International Tables Vol C Tables 4.2.6.8 and 6.1.1.4'
Cd Cd -0.8075 1.2024 'International Tables Vol C Tables 4.2.6.8 and 6.1.1.4'

loop_
_geom_angle_atom_site_label_1
_geom_angle_atom_site_label_2
_geom_angle_atom_site_label_3
_geom_angle
_geom_angle_site_symmetry_1
_geom_angle_site_symmetry_3
N5 Cd1 N3 98.71(9) . .
N5 Cd1 N1 171.58(8) . .
N3 Cd1 N1 85.15(8) . .
N5 Cd1 O1 96.75(9) . .
N3 Cd1 O1 126.61(8) . .
N1 Cd1 O1 86.79(9) . .
N5 Cd1 O4 86.54(8) . .
N3 Cd1 O4 147.65(7) . .
N1 Cd1 O4 86.25(8) . .
O1 Cd1 O4 83.86(8) . .
N5 Cd1 O5 85.67(8) . .
N3 Cd1 O5 96.08(7) . .
N1 Cd1 O5 86.49(8) . .
O1 Cd1 O5 135.92(8) . .
O4 Cd1 O5 52.25(7) . .
N1 C1 N2 111.6(3) . .
N1 C1 H1 124.2 . .
N2 C1 H1 124.2 . .
C3 C2 N2 107.1(3) . .
C3 C2 H2 126.5 . .
N2 C2 H2 126.5 . .
C2 C3 N1 109.6(3) . .
C2 C3 H3 125.2 . .
N1 C3 H3 125.2 . .
N2 C4 C5 111.8(3) . .
N2 C4 H4A 109.3 . .
C5 C4 H4A 109.3 . .
N2 C4 H4B 109.3 . .
C5 C4 H4B 109.3 . .
H4A C4 H4B 107.9 . .
C5 C5 C4 119.4(5) 2_865 .
C5 C5 H5A 107.5 2_865 .
C4 C5 H5A 107.5 . .
C5 C5 H5B 107.5 2_865 .
C4 C5 H5B 107.5 . .
H5A C5 H5B 107.0 . .
N3 C6 N4 112.1(2) . .
N3 C6 H6 123.9 . .
N4 C6 H6 123.9 . .
C8 C7 N4 106.7(2) . .
C8 C7 H7 126.6 . .
N4 C7 H7 126.6 . .
C7 C8 N3 110.0(3) . .
C7 C8 H8 125.0 . .
N3 C8 H8 125.0 . .
N4 C9 C10 112.8(3) . .
N4 C9 H9A 109.0 . .
C10 C9 H9A 109.0 . .
N4 C9 H9B 109.0 . .
C10 C9 H9B 109.0 . .
H9A C9 H9B 107.8 . .
C9 C10 C10 111.2(3) . 2_866
C9 C10 H10A 109.4 . .
C10 C10 H10A 109.4 2_866 .
C9 C10 H10B 109.4 . .
C10 C10 H10B 109.4 2_866 .
H10A C10 H10B 108.0 . .
N5 C11 N6 112.8(3) . .
N5 C11 H11 123.6 . .
N6 C11 H11 123.6 . .
C13 C12 N6 106.4(3) . .
C13 C12 H12 126.8 . .
N6 C12 H12 126.8 . .
C12 C13 N5 110.0(3) . .
C12 C13 H13 125.0 . .
N5 C13 H13 125.0 . .
N6 C14 C15 111.3(4) . .
N6 C14 C15' 113.0(5) . .
C15 C14 C15' 38.0(5) . .
C15' C15 C15' 87.1(14) . 2_656
C15' C15 C15 46.1(9) . 2_656
C15' C15 C15 41.0(10) 2_656 2_656
C15' C15 C14 71.5(15) . .
C15' C15 C14 139.7(10) 2_656 .
C15 C15 C14 110.0(10) 2_656 .
C15 C15' C15 92.9(14) . 2_656
C15 C15' C15' 49.3(11) . 2_656
C15 C15' C15' 43.6(9) 2_656 2_656
C15 C15' C14 70.4(19) . .
C15 C15' C14 142.3(12) 2_656 .
C15' C15' C14 112(2) 2_656 .
C21 C16 C17 118.8(3) . .
C21 C16 C22 120.0(3) . .
C17 C16 C22 121.2(3) . .
O3 C17 C18 119.1(3) . .
O3 C17 C16 120.8(3) . .
C18 C17 C16 120.1(3) . .
C19 C18 C17 119.7(4) . .
C19 C18 H18 120.1 . .
C17 C18 H18 120.1 . .
C20 C19 C18 120.4(4) . .
C20 C19 H19 119.8 . .
C18 C19 H19 119.8 . .
C19 C20 C21 121.3(4) . .
C19 C20 Cl1 120.2(3) . .
C21 C20 Cl1 118.5(4) . .
C20 C21 C16 119.7(3) . .
C20 C21 H21 120.1 . .
C16 C21 H21 120.1 . .
O1 C22 O2 122.3(3) . .
O1 C22 C16 119.4(3) . .
O2 C22 C16 118.3(3) . .
C28 C23 C24 118.7(3) . .
C28 C23 C29 120.7(3) . .
C24 C23 C29 120.7(3) . .
O6 C24 C25 117.5(3) . .
O6 C24 C23 122.2(3) . .
C25 C24 C23 120.2(3) . .
C26 C25 C24 120.2(4) . .
C26 C25 H25 119.9 . .
C24 C25 H25 119.9 . .
C27 C26 C25 119.7(3) . .
C27 C26 H26 120.2 . .
C25 C26 H26 120.2 . .
C26 C27 C28 121.0(3) . .
C26 C27 Cl2 119.4(3) . .
C28 C27 Cl2 119.6(3) . .
C27 C28 C23 120.1(3) . .
C27 C28 H28 119.9 . .
C23 C28 H28 119.9 . .
O5 C29 O4 121.6(3) . .
O5 C29 C23 120.6(3) . .
O4 C29 C23 117.7(3) . .
C1 N1 C3 105.0(3) . .
C1 N1 Cd1 126.3(2) . .
C3 N1 Cd1 128.5(2) . .
C1 N2 C2 106.7(3) . .
C1 N2 C4 126.6(3) . .
C2 N2 C4 126.6(3) . .
C6 N3 C8 104.8(2) . .
C6 N3 Cd1 127.26(18) . .
C8 N3 Cd1 126.59(19) . .
C6 N4 C7 106.4(2) . .
C6 N4 C9 127.2(2) . .
C7 N4 C9 126.4(2) . .
C11 N5 C13 104.8(3) . .
C11 N5 Cd1 124.1(2) . .
C13 N5 Cd1 131.0(2) . .
C11 N6 C12 106.0(3) . .
C11 N6 C14 127.1(3) . .
C12 N6 C14 126.9(3) . .
C22 O1 Cd1 100.4(2) . .
C17 O3 H3A 109.5 . .
C29 O4 Cd1 95.86(18) . .
C29 O5 Cd1 90.22(18) . .
C24 O6 H6A 109.5 . .

loop_
_geom_bond_atom_site_label_1
_geom_bond_atom_site_label_2
_geom_bond_distance
_geom_bond_site_symmetry_2
Cd1 N5 2.299(2) .
Cd1 N3 2.301(2) .
Cd1 N1 2.308(2) .
Cd1 O1 2.356(2) .
Cd1 O4 2.428(2) .
Cd1 O5 2.557(2) .
C1 N1 1.315(4) .
C1 N2 1.340(4) .
C1 H1 0.9300 .
C2 C3 1.343(5) .
C2 N2 1.347(5) .
C2 H2 0.9300 .
C3 N1 1.365(4) .
C3 H3 0.9300 .
C4 N2 1.462(4) .
C4 C5 1.488(5) .
C4 H4A 0.9700 .
C4 H4B 0.9700 .
C5 C5 1.421(8) 2_865
C5 H5A 0.9700 .
C5 H5B 0.9700 .
C6 N3 1.309(4) .
C6 N4 1.341(3) .
C6 H6 0.9300 .
C7 C8 1.338(4) .
C7 N4 1.361(4) .
C7 H7 0.9300 .
C8 N3 1.372(3) .
C8 H8 0.9300 .
C9 N4 1.466(4) .
C9 C10 1.510(5) .
C9 H9A 0.9700 .
C9 H9B 0.9700 .
C10 C10 1.528(6) 2_866
C10 H10A 0.9700 .
C10 H10B 0.9700 .
C11 N5 1.310(4) .
C11 N6 1.330(4) .
C11 H11 0.9300 .
C12 C13 1.348(5) .
C12 N6 1.368(4) .
C12 H12 0.9300 .
C13 N5 1.359(4) .
C13 H13 0.9300 .
C14 N6 1.481(4) .
C14 C15 1.566(12) .
C14 C15' 1.58(2) .
C15 C15' 1.024(17) .
C15 C15' 1.125(13) 2_656
C15 C15 1.560(16) 2_656
C15' C15 1.125(13) 2_656
C15' C15' 1.48(2) 2_656
C16 C21 1.382(4) .
C16 C17 1.397(4) .
C16 C22 1.495(4) .
C17 O3 1.351(4) .
C17 C18 1.391(5) .
C18 C19 1.362(6) .
C18 H18 0.9300 .
C19 C20 1.355(6) .
C19 H19 0.9300 .
C20 C21 1.377(5) .
C20 Cl1 1.733(4) .
C21 H21 0.9300 .
C22 O1 1.238(4) .
C22 O2 1.239(4) .
C23 C28 1.392(4) .
C23 C24 1.394(5) .
C23 C29 1.492(4) .
C24 O6 1.362(4) .
C24 C25 1.382(5) .
C25 C26 1.377(5) .
C25 H25 0.9300 .
C26 C27 1.369(5) .
C26 H26 0.9300 .
C27 C28 1.374(4) .
C27 Cl2 1.738(3) .
C28 H28 0.9300 .
C29 O5 1.251(4) .
C29 O4 1.267(4) .
O3 H3A 0.8200 .
O6 H6A 0.8200 .

loop_
_geom_torsion_atom_site_label_1
_geom_torsion_atom_site_label_2
_geom_torsion_atom_site_label_3
_geom_torsion_atom_site_label_4
_geom_torsion
_geom_torsion_site_symmetry_1
_geom_torsion_site_symmetry_4
N2 C2 C3 N1 0.2(4) . .
N2 C4 C5 C5 -52.5(8) . 2_865
N4 C7 C8 N3 0.1(4) . .
N4 C9 C10 C10 -174.8(3) . 2_866
N6 C12 C13 N5 0.1(4) . .
N6 C14 C15 C15' 100.5(11) . .
N6 C14 C15 C15' 39(3) . 2_656
C15' C14 C15 C15' -61(2) . 2_656
N6 C14 C15 C15 74.6(10) . 2_656
C15' C14 C15 C15 -25.9(7) . 2_656
C15' C15 C15' C15 0.000(1) 2_656 2_656
C14 C15 C15' C15 -145.3(7) . 2_656
C15 C15 C15' C15' 0.000(4) 2_656 2_656
C14 C15 C15' C15' -145.3(7) . 2_656
C15' C15 C15' C14 145.3(7) 2_656 .
C15 C15 C15' C14 145.3(7) 2_656 .
N6 C14 C15' C15 -95.6(11) . .
N6 C14 C15' C15 -27(4) . 2_656
C15 C14 C15' C15 68(3) . 2_656
N6 C14 C15' C15' -68.0(19) . 2_656
C15 C14 C15' C15' 27.7(10) . 2_656
C21 C16 C17 O3 176.6(3) . .
C22 C16 C17 O3 -3.6(5) . .
C21 C16 C17 C18 -1.5(5) . .
C22 C16 C17 C18 178.3(3) . .
O3 C17 C18 C19 -176.9(4) . .
C16 C17 C18 C19 1.2(6) . .
C17 C18 C19 C20 -1.0(6) . .
C18 C19 C20 C21 1.1(7) . .
C18 C19 C20 Cl1 179.7(3) . .
C19 C20 C21 C16 -1.4(6) . .
Cl1 C20 C21 C16 180.0(3) . .
C17 C16 C21 C20 1.5(5) . .
C22 C16 C21 C20 -178.3(3) . .
C21 C16 C22 O1 2.8(4) . .
C17 C16 C22 O1 -177.0(3) . .
C21 C16 C22 O2 -177.6(3) . .
C17 C16 C22 O2 2.6(5) . .
C28 C23 C24 O6 178.4(3) . .
C29 C23 C24 O6 -2.0(5) . .
C28 C23 C24 C25 -2.2(5) . .
C29 C23 C24 C25 177.5(3) . .
O6 C24 C25 C26 -177.9(3) . .
C23 C24 C25 C26 2.6(6) . .
C24 C25 C26 C27 -0.5(6) . .
C25 C26 C27 C28 -2.0(6) . .
C25 C26 C27 Cl2 177.6(3) . .
C26 C27 C28 C23 2.3(5) . .
Cl2 C27 C28 C23 -177.2(2) . .
C24 C23 C28 C27 -0.2(5) . .
C29 C23 C28 C27 -179.9(3) . .
C28 C23 C29 O5 4.2(5) . .
C24 C23 C29 O5 -175.5(3) . .
C28 C23 C29 O4 -175.8(3) . .
C24 C23 C29 O4 4.5(4) . .
N2 C1 N1 C3 0.0(4) . .
N2 C1 N1 Cd1 175.75(19) . .
C2 C3 N1 C1 -0.1(4) . .
C2 C3 N1 Cd1 -175.7(2) . .
N5 Cd1 N1 C1 -174.0(5) . .
N3 Cd1 N1 C1 -56.3(2) . .
O1 Cd1 N1 C1 70.9(2) . .
O4 Cd1 N1 C1 154.9(2) . .
O5 Cd1 N1 C1 -152.7(2) . .
N5 Cd1 N1 C3 0.7(7) . .
N3 Cd1 N1 C3 118.4(3) . .
O1 Cd1 N1 C3 -114.4(3) . .
O4 Cd1 N1 C3 -30.4(3) . .
O5 Cd1 N1 C3 22.0(3) . .
N1 C1 N2 C2 0.1(4) . .
N1 C1 N2 C4 -176.0(3) . .
C3 C2 N2 C1 -0.1(4) . .
C3 C2 N2 C4 175.9(3) . .
C5 C4 N2 C1 105.3(5) . .
C5 C4 N2 C2 -70.0(5) . .
N4 C6 N3 C8 0.0(3) . .
N4 C6 N3 Cd1 -167.28(19) . .
C7 C8 N3 C6 0.0(4) . .
C7 C8 N3 Cd1 167.3(2) . .
N5 Cd1 N3 C6 -57.7(3) . .
N1 Cd1 N3 C6 129.8(3) . .
O1 Cd1 N3 C6 47.4(3) . .
O4 Cd1 N3 C6 -155.1(2) . .
O5 Cd1 N3 C6 -144.3(2) . .
N5 Cd1 N3 C8 137.7(2) . .
N1 Cd1 N3 C8 -34.8(2) . .
O1 Cd1 N3 C8 -117.2(2) . .
O4 Cd1 N3 C8 40.3(3) . .
O5 Cd1 N3 C8 51.1(2) . .
N3 C6 N4 C7 0.1(4) . .
N3 C6 N4 C9 179.4(3) . .
C8 C7 N4 C6 -0.1(4) . .
C8 C7 N4 C9 -179.4(3) . .
C10 C9 N4 C6 -63.7(4) . .
C10 C9 N4 C7 115.5(3) . .
N6 C11 N5 C13 0.6(4) . .
N6 C11 N5 Cd1 -176.3(2) . .
C12 C13 N5 C11 -0.4(4) . .
C12 C13 N5 Cd1 176.2(2) . .
N3 Cd1 N5 C11 -123.3(3) . .
N1 Cd1 N5 C11 -6.5(7) . .
O1 Cd1 N5 C11 108.0(3) . .
O4 Cd1 N5 C11 24.6(3) . .
O5 Cd1 N5 C11 -27.8(3) . .
N3 Cd1 N5 C13 60.7(3) . .
N1 Cd1 N5 C13 177.5(5) . .
O1 Cd1 N5 C13 -68.1(3) . .
O4 Cd1 N5 C13 -151.5(3) . .
O5 Cd1 N5 C13 156.2(3) . .
N5 C11 N6 C12 -0.6(4) . .
N5 C11 N6 C14 -178.7(3) . .
C13 C12 N6 C11 0.3(4) . .
C13 C12 N6 C14 178.4(3) . .
C15 C14 N6 C11 -96.8(5) . .
C15' C14 N6 C11 -55.6(9) . .
C15 C14 N6 C12 85.5(5) . .
C15' C14 N6 C12 126.7(8) . .
O2 C22 O1 Cd1 -10.0(4) . .
C16 C22 O1 Cd1 169.5(2) . .
N5 Cd1 O1 C22 92.2(2) . .
N3 Cd1 O1 C22 -13.9(2) . .
N1 Cd1 O1 C22 -95.5(2) . .
O4 Cd1 O1 C22 177.9(2) . .
O5 Cd1 O1 C22 -177.08(17) . .
O5 C29 O4 Cd1 2.3(3) . .
C23 C29 O4 Cd1 -177.7(2) . .
N5 Cd1 O4 C29 -88.41(18) . .
N3 Cd1 O4 C29 12.4(3) . .
N1 Cd1 O4 C29 87.25(18) . .
O1 Cd1 O4 C29 174.42(18) . .
O5 Cd1 O4 C29 -1.21(16) . .
O4 C29 O5 Cd1 -2.2(3) . .
C23 C29 O5 Cd1 177.8(2) . .
N5 Cd1 O5 C29 90.20(19) . .
N3 Cd1 O5 C29 -171.49(18) . .
N1 Cd1 O5 C29 -86.75(18) . .
O1 Cd1 O5 C29 -5.0(2) . .
O4 Cd1 O5 C29 1.22(16) . .
